data_1534505
loop_
_publ_author_name
'Gerasimenko, A.V.'
'Ivanov, S.B.'
'Sergienko, V.I.'
'Antokhina, T.F.'

_publ_section_title
;
 Crystal structures of Na Rb Sn F6 and Na Cs Sn F6.
;
_journal_name_full
;
Koordinatsionnaya Khimiya (= Coordination Chemistry (USSR))
;
_journal_page_first 1139
_journal_page_last 1143
_journal_volume 18
_journal_year 1992
_chemical_formula_sum 'F6 Na Rb Sn'
_chemical_name_systematic 'Na Rb (Sn F6)'
_space_group_IT_number 60
_symmetry_space_group_name_Hall '-P 2n 2ab'
_symmetry_space_group_name_H-M 'P b c n'
_cell_angle_alpha 90
_cell_angle_beta 90
_cell_angle_gamma 90
_cell_formula_units_Z 8
_cell_length_a 8.156
_cell_length_b 13.129
_cell_length_c 10.958
_cell_volume 1173.384
_citation_journal_id_ASTM KOKHDC
_cod_data_source_file Gerasimenko_KOKHDC_1992_1320.cif
_cod_data_source_block F6Na1Rb1Sn1
_cod_original_formula_sum 'F6 Na1 Rb1 Sn1'
_cod_database_code 1534505

loop_
_symmetry_equiv_pos_as_xyz
x,y,z
-x+1/2,-y+1/2,z+1/2
x+1/2,-y+1/2,-z
-x,y,-z+1/2
-x,-y,-z
x-1/2,y-1/2,-z-1/2
-x-1/2,y-1/2,z
x,-y,z-1/2

loop_
_atom_site_label
_atom_site_type_symbol
_atom_site_fract_x
_atom_site_fract_y
_atom_site_fract_z
_atom_site_occupancy
_atom_site_U_iso_or_equiv
F4 F-1 0.0211 0.159 0.6152 1 0.0
F3 F-1 0.4797 0.1153 0.5302 1 0.0
Sn1 Sn+4 0.25042 0.86525 0.07458 1 0.0
F5 F-1 0.1925 -0.0012 0.5202 1 0.0
Na1 Na+1 0.2469 0.3586 0.4237 1 0.0
F1 F-1 0.2117 0.4247 0.2359 1 0.0
F2 F-1 0.2161 0.1843 0.4073 1 0.0
Rb2 Rb+1 0 0.07537 0.25 1 0.0
Rb1 Rb+1 0.5 0.12621 0.25 1 0.0
F6 F-1 0.2908 0.2746 0.6257 1 0.0
